data_2236541
loop_
_publ_author_name
'Akbal, Tufan'
'A\(gar, Erbil'
'Erd\"onmez, Ahmet'

_publ_section_title
;
 (<i>Z</i>)-3-Methoxy-<i>N</i>-[(5-nitrothiophen-2-yl)methylidene]aniline
;
_journal_coeditor_code PV2561
_journal_issue 9
_journal_name_full 'Acta Crystallographica Section E'
_journal_page_first o2673
_journal_paper_doi 10.1107/S1600536812033120
_journal_volume 68
_journal_year 2012
_chemical_formula_iupac 'C12 H10 N2 O3 S'
_chemical_formula_moiety 'C12 H10 N2 O3 S'
_chemical_formula_sum 'C12 H10 N2 O3 S'
_chemical_formula_weight 262.29
_chemical_name_systematic
;
(<i>Z</i>)-3-Methoxy-<i>N</i>-[(5-nitrothiophen-2-yl)methylidene]aniline
;
_space_group_IT_number 19
_symmetry_cell_setting orthorhombic
_symmetry_space_group_name_Hall 'P 2ac 2ab'
_symmetry_space_group_name_H-M 'P 21 21 21'
_atom_sites_solution_hydrogens geom
_atom_sites_solution_primary direct
_atom_sites_solution_secondary difmap
_audit_creation_method SHELXL-97
_cell_angle_alpha 90.00
_cell_angle_beta 90.00
_cell_angle_gamma 90.00
_cell_formula_units_Z 4
_cell_length_a 7.4612(3)
_cell_length_b 10.8737(5)
_cell_length_c 14.8465(9)
_cell_measurement_reflns_used 5538
_cell_measurement_temperature 296
_cell_measurement_theta_max 26
_cell_measurement_theta_min 2.3
_cell_volume 1204.51(10)
_computing_cell_refinement 'X-AREA (Stoe & Cie, 2002)'
_computing_data_collection 'X-AREA (Stoe & Cie, 2002)'
_computing_data_reduction 'X-RED32 (Stoe & Cie, 2002)'
_computing_molecular_graphics 'ORTEP-3 for Windows (Farrugia, 1997)'
_computing_publication_material 'WinGX (Farrugia, 1999) and PLATON (Spek, 2009)'
_computing_structure_refinement 'SHELXL97 (Sheldrick, 2008)'
_computing_structure_solution 'SHELXS97 (Sheldrick, 2008)'
_diffrn_ambient_temperature 296
_diffrn_measured_fraction_theta_full 1.000
_diffrn_measured_fraction_theta_max 1.000
_diffrn_measurement_device_type 'Stoe IPDS 2'
_diffrn_measurement_method 'w-scan rotation'
_diffrn_radiation_monochromator graphite
_diffrn_radiation_source 'fine-focus sealed tube'
_diffrn_radiation_type MoK\a
_diffrn_radiation_wavelength 0.71073
_diffrn_reflns_av_R_equivalents 0.0337
_diffrn_reflns_av_sigmaI/netI 0.0254
_diffrn_reflns_limit_h_max 9
_diffrn_reflns_limit_h_min -8
_diffrn_reflns_limit_k_max 13
_diffrn_reflns_limit_k_min -13
_diffrn_reflns_limit_l_max 18
_diffrn_reflns_limit_l_min -15
_diffrn_reflns_number 5538
_diffrn_reflns_theta_full 26.00
_diffrn_reflns_theta_max 26.00
_diffrn_reflns_theta_min 2.32
_diffrn_standards_number 0
_exptl_absorpt_coefficient_mu 0.270
_exptl_absorpt_correction_T_max 0.938
_exptl_absorpt_correction_T_min 0.873
_exptl_absorpt_correction_type integration
_exptl_absorpt_process_details '(X-RED; Stoe & Cie, 2002)'
_exptl_crystal_colour yellow
_exptl_crystal_density_diffrn 1.446
_exptl_crystal_density_method 'not measured'
_exptl_crystal_description prism
_exptl_crystal_F_000 544
_exptl_crystal_size_max 0.690
_exptl_crystal_size_mid 0.513
_exptl_crystal_size_min 0.280
_refine_diff_density_max 0.167
_refine_diff_density_min -0.180
_refine_ls_abs_structure_details 'Flack (1983),986 Friedel pairs'
_refine_ls_abs_structure_Flack 0.31(6)
_refine_ls_extinction_coef 0.0097(18)
_refine_ls_extinction_expression Fc^*^=kFc[1+0.001xFc^2^\l^3^/sin(2\q)]^-1/4^
_refine_ls_extinction_method 'SHELXL97 (Sheldrick, 2008)'
_refine_ls_goodness_of_fit_ref 1.022
_refine_ls_hydrogen_treatment constr
_refine_ls_matrix_type full
_refine_ls_number_parameters 165
_refine_ls_number_reflns 2375
_refine_ls_number_restraints 0
_refine_ls_restrained_S_all 1.022
_refine_ls_R_factor_all 0.0332
_refine_ls_R_factor_gt 0.0301
_refine_ls_shift/su_max 0.001
_refine_ls_shift/su_mean 0.000
_refine_ls_structure_factor_coef Fsqd
_refine_ls_weighting_details 'calc w=1/[\s^2^(Fo^2^)+(0.0517P)^2^] where P=(Fo^2^+2Fc^2^)/3'
_refine_ls_weighting_scheme calc
_refine_ls_wR_factor_gt 0.0743
_refine_ls_wR_factor_ref 0.0756
_reflns_number_gt 2200
_reflns_number_total 2375
_reflns_threshold_expression I>2sigma(I)
_cod_data_source_file pv2561.cif
_cod_data_source_block I
_cod_database_code 2236541
_cod_database_fobs_code 2236541

loop_
_symmetry_equiv_pos_as_xyz
'x, y, z'
'-x+1/2, -y, z+1/2'
'x+1/2, -y+1/2, -z'
'-x, y+1/2, -z+1/2'

loop_
_atom_site_type_symbol
_atom_site_label
_atom_site_fract_x
_atom_site_fract_y
_atom_site_fract_z
_atom_site_U_iso_or_equiv
_atom_site_adp_type
_atom_site_calc_flag
_atom_site_refinement_flags
_atom_site_occupancy
_atom_site_symmetry_multiplicity
S S1 0.17537(6) 0.72680(4) 0.17461(3) 0.04740(13) Uani d . 1 1
O O3 0.2561(2) 0.78260(13) -0.33068(9) 0.0645(3) Uani d . 1 1
N N1 0.1374(2) 0.81303(13) -0.01636(9) 0.0475(3) Uani d . 1 1
N N2 0.1792(2) 0.60779(17) 0.33474(11) 0.0665(4) Uani d . 1 1
O O1 0.2270(3) 0.70702(19) 0.36455(10) 0.0961(6) Uani d . 1 1
C C1 0.1284(2) 0.86180(14) -0.10418(11) 0.0440(4) Uani d . 1 1
C C3 0.1854(2) 0.85202(15) -0.26249(11) 0.0479(4) Uani d . 1 1
C C7 0.1414(2) 0.60021(16) 0.24090(12) 0.0490(4) Uani d . 1 1
C C10 0.1066(2) 0.64354(15) 0.08297(11) 0.0449(4) Uani d . 1 1
C C4 0.1172(3) 0.96946(18) -0.27339(13) 0.0585(5) Uani d . 1 1
H H4 0.1131 1.0056 -0.3301 0.070 Uiso calc R 1 1
C C6 0.0617(3) 0.98144(16) -0.11459(13) 0.0539(4) Uani d . 1 1
H H6 0.0224 1.0258 -0.0648 0.065 Uiso calc R 1 1
O O2 0.1619(3) 0.51571(17) 0.38055(10) 0.0973(6) Uani d . 1 1
C C8 0.0809(3) 0.50020(17) 0.19685(13) 0.0560(5) Uani d . 1 1
H H8 0.0555 0.4250 0.2238 0.067 Uiso calc R 1 1
C C5 0.0552(3) 1.03209(18) -0.19860(14) 0.0619(5) Uani d . 1 1
H H5 0.0079 1.1106 -0.2057 0.074 Uiso calc R 1 1
C C2 0.1906(2) 0.79816(13) -0.17871(11) 0.0442(3) Uani d . 1 1
H H2 0.2360 0.7190 -0.1721 0.053 Uiso calc R 1 1
C C11 0.0970(2) 0.70084(16) -0.00462(11) 0.0471(4) Uani d . 1 1
H H11 0.0602 0.6542 -0.0538 0.057 Uiso calc R 1 1
C C9 0.0616(3) 0.52531(17) 0.10520(13) 0.0546(4) Uani d . 1 1
H H9 0.0222 0.4676 0.0634 0.065 Uiso calc R 1 1
C C12 0.2302(4) 0.8228(3) -0.42063(14) 0.0905(8) Uani d . 1 1
H H12A 0.2864 0.7659 -0.4612 0.136 Uiso calc R 1 1
H H12B 0.2824 0.9028 -0.4281 0.136 Uiso calc R 1 1
H H12C 0.1042 0.8268 -0.4334 0.136 Uiso calc R 1 1

loop_
_atom_site_aniso_label
_atom_site_aniso_U_11
_atom_site_aniso_U_22
_atom_site_aniso_U_33
_atom_site_aniso_U_12
_atom_site_aniso_U_13
_atom_site_aniso_U_23
S1 0.0552(2) 0.0474(2) 0.03953(19) -0.00386(17) 0.00184(18) -0.00330(17)
O3 0.0855(9) 0.0682(8) 0.0397(6) 0.0033(7) 0.0063(6) 0.0038(6)
N1 0.0494(7) 0.0529(7) 0.0401(7) -0.0007(6) -0.0015(6) -0.0038(6)
N2 0.0752(11) 0.0795(10) 0.0447(8) 0.0042(9) 0.0000(9) 0.0045(8)
O1 0.1360(17) 0.1054(13) 0.0468(8) -0.0233(12) -0.0092(9) -0.0107(9)
C1 0.0418(8) 0.0459(8) 0.0444(9) -0.0028(7) -0.0040(7) -0.0006(7)
C3 0.0481(9) 0.0512(8) 0.0443(8) -0.0065(8) -0.0015(8) 0.0033(7)
C7 0.0494(9) 0.0555(9) 0.0421(8) 0.0057(8) 0.0031(7) 0.0042(7)
C10 0.0449(9) 0.0496(8) 0.0403(8) 0.0003(7) 0.0005(7) -0.0045(7)
C4 0.0659(11) 0.0538(9) 0.0558(10) -0.0045(9) -0.0125(9) 0.0135(9)
C6 0.0565(10) 0.0463(9) 0.0590(11) 0.0008(8) -0.0086(9) -0.0075(8)
O2 0.1395(16) 0.0977(11) 0.0546(9) 0.0113(13) 0.0039(10) 0.0283(9)
C8 0.0616(11) 0.0467(9) 0.0598(11) 0.0012(7) 0.0033(9) 0.0068(8)
C5 0.0670(11) 0.0445(9) 0.0742(13) 0.0061(8) -0.0134(10) 0.0034(9)
C2 0.0451(8) 0.0418(7) 0.0456(8) -0.0014(6) -0.0029(7) 0.0026(7)
C11 0.0485(9) 0.0546(9) 0.0382(8) -0.0010(7) -0.0002(7) -0.0056(7)
C9 0.0621(10) 0.0482(9) 0.0534(10) 0.0002(8) -0.0032(9) -0.0078(8)
C12 0.118(2) 0.1166(19) 0.0373(10) 0.0071(17) 0.0024(12) 0.0116(12)

loop_
_atom_type_symbol
_atom_type_description
_atom_type_scat_dispersion_real
_atom_type_scat_dispersion_imag
_atom_type_scat_source
C C 0.0030 0.0020 'International Tables Vol C Tables 4.2.6.8 and 6.1.1.4'
H H 0.0000 0.0000 'International Tables Vol C Tables 4.2.6.8 and 6.1.1.4'
N N 0.0060 0.0030 'International Tables Vol C Tables 4.2.6.8 and 6.1.1.4'
O O 0.0110 0.0060 'International Tables Vol C Tables 4.2.6.8 and 6.1.1.4'
S S 0.1250 0.1230 'International Tables Vol C Tables 4.2.6.8 and 6.1.1.4'

loop_
_geom_angle_atom_site_label_1
_geom_angle_atom_site_label_2
_geom_angle_atom_site_label_3
_geom_angle
C7 S1 C10 89.27(8)
C3 O3 C12 118.30(17)
C11 N1 C1 118.54(14)
O2 N2 O1 123.77(18)
O2 N2 C7 118.57(18)
O1 N2 C7 117.66(17)
C2 C1 C6 119.65(16)
C2 C1 N1 122.36(14)
C6 C1 N1 117.92(15)
O3 C3 C2 115.04(15)
O3 C3 C4 124.34(16)
C2 C3 C4 120.60(16)
C8 C7 N2 126.02(17)
C8 C7 S1 114.83(13)
N2 C7 S1 119.15(14)
C9 C10 C11 127.61(16)
C9 C10 S1 112.23(14)
C11 C10 S1 120.14(12)
C5 C4 C3 118.92(17)
C5 C4 H4 120.5
C3 C4 H4 120.5
C5 C6 C1 119.22(18)
C5 C6 H6 120.4
C1 C6 H6 120.4
C7 C8 C9 110.49(17)
C7 C8 H8 124.8
C9 C8 H8 124.8
C6 C5 C4 121.58(17)
C6 C5 H5 119.2
C4 C5 H5 119.2
C3 C2 C1 120.01(14)
C3 C2 H2 120.0
C1 C2 H2 120.0
N1 C11 C10 121.81(15)
N1 C11 H11 119.1
C10 C11 H11 119.1
C10 C9 C8 113.18(17)
C10 C9 H9 123.4
C8 C9 H9 123.4
O3 C12 H12A 109.5
O3 C12 H12B 109.5
H12A C12 H12B 109.5
O3 C12 H12C 109.5
H12A C12 H12C 109.5
H12B C12 H12C 109.5

loop_
_geom_bond_atom_site_label_1
_geom_bond_atom_site_label_2
_geom_bond_distance
S1 C7 1.7110(18)
S1 C10 1.7128(17)
O3 C3 1.369(2)
O3 C12 1.418(3)
N1 C11 1.269(2)
N1 C1 1.409(2)
N2 O2 1.217(2)
N2 O1 1.220(2)
N2 C7 1.424(2)
C1 C2 1.385(2)
C1 C6 1.401(2)
C3 C2 1.375(2)
C3 C4 1.384(3)
C7 C8 1.347(3)
C10 C9 1.369(3)
C10 C11 1.444(2)
C4 C5 1.382(3)
C4 H4 0.9300
C6 C5 1.364(3)
C6 H6 0.9300
C8 C9 1.395(3)
C8 H8 0.9300
C5 H5 0.9300
C2 H2 0.9300
C11 H11 0.9300
C9 H9 0.9300
C12 H12A 0.9600
C12 H12B 0.9600
C12 H12C 0.9600

loop_
_geom_torsion_atom_site_label_1
_geom_torsion_atom_site_label_2
_geom_torsion_atom_site_label_3
_geom_torsion_atom_site_label_4
_geom_torsion
C11 N1 C1 C2 -42.6(2)
C11 N1 C1 C6 140.62(16)
C12 O3 C3 C2 170.13(19)
C12 O3 C3 C4 -11.7(3)
O2 N2 C7 C8 2.6(3)
O1 N2 C7 C8 -177.3(2)
O2 N2 C7 S1 -176.88(17)
O1 N2 C7 S1 3.2(3)
C10 S1 C7 C8 -0.21(15)
C10 S1 C7 N2 179.32(16)
C7 S1 C10 C9 -0.11(15)
C7 S1 C10 C11 178.33(15)
O3 C3 C4 C5 -177.69(18)
C2 C3 C4 C5 0.3(3)
C2 C1 C6 C5 1.6(3)
N1 C1 C6 C5 178.55(16)
N2 C7 C8 C9 -179.03(19)
S1 C7 C8 C9 0.5(2)
C1 C6 C5 C4 -1.7(3)
C3 C4 C5 C6 0.8(3)
O3 C3 C2 C1 177.79(15)
C4 C3 C2 C1 -0.4(3)
C6 C1 C2 C3 -0.6(2)
N1 C1 C2 C3 -177.34(15)
C1 N1 C11 C10 178.65(15)
C9 C10 C11 N1 177.72(17)
S1 C10 C11 N1 -0.5(2)
C11 C10 C9 C8 -177.90(17)
S1 C10 C9 C8 0.4(2)
C7 C8 C9 C10 -0.5(2)
